data_4089424
loop_
_publ_author_name
'Li, Lei'
'Wu, Chunji'
'Liu, Dongtao'
'Li, Shihui'
'Cui, Dongmei'

_publ_section_title
;
 Binuclear Rare-Earth-Metal Alkyl Complexes Ligated by Phenylene-Bridged
 \b-Diketiminate Ligands: Synthesis, Characterization, and Catalysis
 toward Isoprene Polymerization
;
_journal_issue 11
_journal_name_full Organometallics
_journal_page_first 3203
_journal_paper_doi 10.1021/om400105t
_journal_volume 32
_journal_year 2013
_chemical_formula_sum 'C60 H104 Lu2 N4 O2 Si4'
_chemical_formula_weight 1375.77
_space_group_IT_number 14
_space_group_name_Hall '-P 2ybc'
_space_group_name_H-M_alt 'P 1 21/c 1'
_symmetry_cell_setting monoclinic
_symmetry_space_group_name_H-M 'P 1 21/c 1'
_atom_sites_solution_hydrogens geom
_atom_sites_solution_primary direct
_atom_sites_solution_secondary difmap
_audit_creation_method SHELXL-97
_cell_angle_alpha 90.00
_cell_angle_beta 91.8000(10)
_cell_angle_gamma 90.00
_cell_formula_units_Z 4
_cell_length_a 16.7340(10)
_cell_length_b 26.3607(15)
_cell_length_c 15.8704(9)
_cell_measurement_reflns_used 3730
_cell_measurement_temperature 193(2)
_cell_measurement_theta_max 19.36
_cell_measurement_theta_min 2.33
_cell_volume 6997.3(7)
_computing_cell_refinement 'Bruker SMART'
_computing_data_collection 'Bruker SMART'
_computing_data_reduction 'Bruker SAINT'
_computing_molecular_graphics 'Bruker SHELXTL'
_computing_publication_material 'Bruker SHELXTL'
_computing_structure_refinement 'SHELXL-97 (Sheldrick, 1997)'
_computing_structure_solution 'SHELXS-97 (Sheldrick, 1990)'
_diffrn_ambient_temperature 193(2)
_diffrn_measured_fraction_theta_full 0.998
_diffrn_measured_fraction_theta_max 0.998
_diffrn_measurement_device_type 'CCD area detector'
_diffrn_measurement_method 'phi and omega scans'
_diffrn_radiation_monochromator graphite
_diffrn_radiation_source 'fine-focus sealed tube'
_diffrn_radiation_type MoK\a
_diffrn_radiation_wavelength 0.71073
_diffrn_reflns_av_R_equivalents 0.0805
_diffrn_reflns_av_sigmaI/netI 0.0879
_diffrn_reflns_limit_h_max 19
_diffrn_reflns_limit_h_min -19
_diffrn_reflns_limit_k_max 31
_diffrn_reflns_limit_k_min -28
_diffrn_reflns_limit_l_max 18
_diffrn_reflns_limit_l_min -17
_diffrn_reflns_number 40642
_diffrn_reflns_theta_full 25.04
_diffrn_reflns_theta_max 25.04
_diffrn_reflns_theta_min 1.44
_exptl_absorpt_coefficient_mu 2.912
_exptl_absorpt_correction_T_max 0.8924
_exptl_absorpt_correction_T_min 0.6860
_exptl_absorpt_correction_type empirical
_exptl_crystal_colour yellow
_exptl_crystal_density_diffrn 1.306
_exptl_crystal_density_method 'not measured'
_exptl_crystal_description block
_exptl_crystal_F_000 2824
_exptl_crystal_size_max 0.14
_exptl_crystal_size_mid 0.10
_exptl_crystal_size_min 0.04
_refine_diff_density_max 1.134
_refine_diff_density_min -0.906
_refine_diff_density_rms 0.133
_refine_ls_extinction_method none
_refine_ls_goodness_of_fit_ref 1.043
_refine_ls_hydrogen_treatment constr
_refine_ls_matrix_type full
_refine_ls_number_parameters 643
_refine_ls_number_reflns 12355
_refine_ls_number_restraints 13
_refine_ls_restrained_S_all 1.044
_refine_ls_R_factor_all 0.0987
_refine_ls_R_factor_gt 0.0605
_refine_ls_shift/su_max 0.001
_refine_ls_shift/su_mean 0.000
_refine_ls_structure_factor_coef Fsqd
_refine_ls_weighting_details 'calc w=1/[\s^2^(Fo^2^)+(0.0491P)^2^+0.0000P] where P=(Fo^2^+2Fc^2^)/3'
_refine_ls_weighting_scheme calc
_refine_ls_wR_factor_gt 0.1141
_refine_ls_wR_factor_ref 0.1296
_reflns_number_gt 8403
_reflns_number_total 12355
_reflns_threshold_expression >2sigma(I)
_cod_data_source_file om400105t_si_002.cif
_cod_data_source_block 2b
_cod_depositor_comments
;
The following automatic conversions were performed:

data item '_symmetry_cell_setting' value 'Monoclinic' was changed to
'monoclinic' in accordance with the
/home/saulius/struct/COD-crude-data/automatic-downloads/DataCite-retrospective/ACS/depositions/lib/dictionaries/cif_core.dic
dictionary named 'cif_core.dic' version 2.4.2 last updated on
2011-04-26.

Automatic conversion script
Id: cif_fix_values 6909 2019-04-08 15:41:33Z antanas 
;
_cod_original_sg_symbol_H-M P2(1)/c
_cod_database_code 4089424

loop_
_symmetry_equiv_pos_as_xyz
'x, y, z'
'-x, y+1/2, -z+1/2'
'-x, -y, -z'
'x, -y-1/2, z-1/2'

loop_
_atom_site_label
_atom_site_type_symbol
_atom_site_fract_x
_atom_site_fract_y
_atom_site_fract_z
_atom_site_U_iso_or_equiv
_atom_site_adp_type
_atom_site_occupancy
_atom_site_symmetry_multiplicity
_atom_site_calc_flag
_atom_site_refinement_flags
_atom_site_disorder_assembly
_atom_site_disorder_group
C31A C 1.019(3) 0.3001(12) -0.075(3) 0.086(2) Uani 0.445(9) 1 d P A 1
H31A H 1.0508 0.3295 -0.0907 0.129 Uiso 0.445(9) 1 calc PR A 1
H31B H 0.9897 0.2872 -0.1257 0.129 Uiso 0.445(9) 1 calc PR A 1
H31C H 1.0536 0.2735 -0.0520 0.129 Uiso 0.445(9) 1 calc PR A 1
Lu1 Lu 0.79914(2) 0.606328(13) 0.40339(2) 0.03829(12) Uani 1 1 d . . .
Lu2 Lu 0.75597(2) 0.404227(13) 0.01815(2) 0.03956(12) Uani 1 1 d . A .
N1 N 0.6959(4) 0.6645(2) 0.4009(4) 0.0429(18) Uani 1 1 d . . .
N2 N 0.7503(4) 0.5940(2) 0.2665(4) 0.0382(17) Uani 1 1 d . . .
N3 N 0.8039(4) 0.4260(2) 0.1486(4) 0.0414(17) Uani 1 1 d . . .
N4 N 0.6804(4) 0.3526(3) 0.1017(4) 0.0448(18) Uani 1 1 d . . .
O1 O 0.8361(4) 0.6248(2) 0.5428(3) 0.0479(15) Uani 1 1 d . . .
O2 O 0.6794(4) 0.3807(2) -0.1026(4) 0.0639(19) Uani 1 1 d . . .
Si1 Si 1.02191(18) 0.59570(11) 0.37834(18) 0.0601(8) Uani 1 1 d . . .
Si2 Si 0.68549(18) 0.48736(10) 0.45115(19) 0.0607(8) Uani 1 1 d . . .
Si3 Si 0.77577(17) 0.52578(9) -0.10176(17) 0.0525(7) Uani 1 1 d . . .
Si4A Si 0.9430(6) 0.3199(4) 0.0075(8) 0.070(3) Uani 0.445(9) 1 d P A 1
Si4B Si 0.9177(5) 0.3077(3) -0.0364(6) 0.071(2) Uani 0.555(9) 1 d P A 2
C1 C 0.5714(6) 0.7084(4) 0.3597(7) 0.077(3) Uani 1 1 d . . .
H1A H 0.5423 0.6982 0.4095 0.116 Uiso 1 1 calc R . .
H1B H 0.5344 0.7095 0.3105 0.116 Uiso 1 1 calc R . .
H1C H 0.5947 0.7421 0.3690 0.116 Uiso 1 1 calc R . .
C2 C 0.6368(6) 0.6708(3) 0.3442(6) 0.049(2) Uani 1 1 d . . .
C3 C 0.6301(5) 0.6444(3) 0.2671(5) 0.046(2) Uani 1 1 d . . .
H3 H 0.5826 0.6510 0.2347 0.056 Uiso 1 1 calc R . .
C4 C 0.6822(5) 0.6101(3) 0.2309(5) 0.040(2) Uani 1 1 d . . .
C5 C 0.6578(6) 0.5931(3) 0.1425(5) 0.057(3) Uani 1 1 d . . .
H5A H 0.7005 0.6013 0.1039 0.086 Uiso 1 1 calc R . .
H5B H 0.6086 0.6106 0.1243 0.086 Uiso 1 1 calc R . .
H5C H 0.6486 0.5564 0.1422 0.086 Uiso 1 1 calc R . .
C6 C 0.7822(5) 0.5098(3) 0.2112(5) 0.041(2) Uani 1 1 d . . .
H6 H 0.7381 0.4963 0.2402 0.049 Uiso 1 1 calc R . .
C7 C 0.7989(5) 0.5613(3) 0.2174(5) 0.038(2) Uani 1 1 d . . .
C8 C 0.8638(5) 0.5802(3) 0.1744(5) 0.047(2) Uani 1 1 d . . .
H8 H 0.8752 0.6155 0.1765 0.056 Uiso 1 1 calc R . .
C9 C 0.9119(5) 0.5483(3) 0.1286(6) 0.050(2) Uani 1 1 d . . .
H9 H 0.9568 0.5616 0.1008 0.060 Uiso 1 1 calc R . .
C10 C 0.8948(5) 0.4972(3) 0.1234(6) 0.051(2) Uani 1 1 d . . .
H10 H 0.9283 0.4755 0.0924 0.061 Uiso 1 1 calc R . .
C11 C 0.8293(5) 0.4773(3) 0.1630(5) 0.042(2) Uani 1 1 d . . .
C12 C 0.8764(6) 0.4049(3) 0.2829(6) 0.072(3) Uani 1 1 d . . .
H12A H 0.9259 0.4178 0.2594 0.107 Uiso 1 1 calc R . .
H12B H 0.8880 0.3741 0.3156 0.107 Uiso 1 1 calc R . .
H12C H 0.8538 0.4307 0.3197 0.107 Uiso 1 1 calc R . .
C13 C 0.8168(5) 0.3927(3) 0.2117(6) 0.051(2) Uani 1 1 d . . .
C14 C 0.7761(6) 0.3466(3) 0.2173(6) 0.054(3) Uani 1 1 d . . .
H14 H 0.7983 0.3226 0.2559 0.065 Uiso 1 1 calc R . .
C15 C 0.7070(6) 0.3318(3) 0.1731(6) 0.053(3) Uani 1 1 d . . .
C16 C 0.6556(7) 0.2914(4) 0.2149(7) 0.090(4) Uani 1 1 d . . .
H16A H 0.6138 0.3080 0.2469 0.135 Uiso 1 1 calc R . .
H16B H 0.6892 0.2708 0.2532 0.135 Uiso 1 1 calc R . .
H16C H 0.6307 0.2696 0.1714 0.135 Uiso 1 1 calc R . .
C17 C 0.9268(5) 0.6326(3) 0.3665(5) 0.048(2) Uani 1 1 d . . .
H17A H 0.9220 0.6418 0.3060 0.058 Uiso 1 1 calc R . .
H17B H 0.9366 0.6647 0.3973 0.058 Uiso 1 1 calc R . .
C18 C 1.0628(7) 0.5977(4) 0.4889(7) 0.087(4) Uani 1 1 d . . .
H18A H 1.1151 0.5810 0.4918 0.131 Uiso 1 1 calc R . .
H18B H 1.0261 0.5800 0.5259 0.131 Uiso 1 1 calc R . .
H18C H 1.0686 0.6330 0.5071 0.131 Uiso 1 1 calc R . .
C19 C 1.1044(8) 0.6193(5) 0.3144(9) 0.124(5) Uani 1 1 d . . .
H19A H 1.0868 0.6206 0.2550 0.186 Uiso 1 1 calc R . .
H19B H 1.1504 0.5964 0.3209 0.186 Uiso 1 1 calc R . .
H19C H 1.1198 0.6534 0.3335 0.186 Uiso 1 1 calc R . .
C20 C 1.0065(7) 0.5276(4) 0.3488(7) 0.087(4) Uani 1 1 d . . .
H20A H 0.9916 0.5253 0.2887 0.130 Uiso 1 1 calc R . .
H20B H 0.9637 0.5132 0.3822 0.130 Uiso 1 1 calc R . .
H20C H 1.0561 0.5087 0.3601 0.130 Uiso 1 1 calc R . .
C21 C 0.7809(5) 0.5203(3) 0.4370(6) 0.049(2) Uani 1 1 d . . .
H21A H 0.8083 0.5010 0.3929 0.059 Uiso 1 1 calc R . .
H21B H 0.8124 0.5147 0.4900 0.059 Uiso 1 1 calc R . .
C22 C 0.6571(8) 0.4853(4) 0.5637(7) 0.099(4) Uani 1 1 d . . .
H22A H 0.6991 0.4680 0.5972 0.148 Uiso 1 1 calc R . .
H22B H 0.6066 0.4669 0.5684 0.148 Uiso 1 1 calc R . .
H22C H 0.6508 0.5200 0.5847 0.148 Uiso 1 1 calc R . .
C23 C 0.6862(7) 0.4192(3) 0.4141(8) 0.090(4) Uani 1 1 d . . .
H23A H 0.6993 0.4180 0.3544 0.135 Uiso 1 1 calc R . .
H23B H 0.6333 0.4041 0.4214 0.135 Uiso 1 1 calc R . .
H23C H 0.7263 0.4000 0.4473 0.135 Uiso 1 1 calc R . .
C24 C 0.6017(6) 0.5178(4) 0.3897(7) 0.081(3) Uani 1 1 d . . .
H24A H 0.5969 0.5534 0.4069 0.122 Uiso 1 1 calc R . .
H24B H 0.5517 0.4999 0.4006 0.122 Uiso 1 1 calc R . .
H24C H 0.6124 0.5161 0.3294 0.122 Uiso 1 1 calc R . .
C25 C 0.7261(5) 0.4884(3) -0.0208(5) 0.046(2) Uani 1 1 d . . .
H25A H 0.6685 0.4886 -0.0372 0.055 Uiso 1 1 calc R . .
H25B H 0.7313 0.5085 0.0317 0.055 Uiso 1 1 calc R . .
C26 C 0.7782(8) 0.5950(4) -0.0760(9) 0.109(5) Uani 1 1 d . . .
H26A H 0.7240 0.6089 -0.0816 0.163 Uiso 1 1 calc R . .
H26B H 0.8131 0.6126 -0.1149 0.163 Uiso 1 1 calc R . .
H26C H 0.7987 0.5997 -0.0180 0.163 Uiso 1 1 calc R . .
C27 C 0.8832(7) 0.5089(5) -0.1132(7) 0.109(5) Uani 1 1 d . . .
H27A H 0.9078 0.5021 -0.0575 0.164 Uiso 1 1 calc R . .
H27B H 0.9111 0.5371 -0.1397 0.164 Uiso 1 1 calc R . .
H27C H 0.8872 0.4785 -0.1485 0.164 Uiso 1 1 calc R . .
C28 C 0.7262(10) 0.5174(6) -0.2051(7) 0.171(8) Uani 1 1 d . . .
H28A H 0.7267 0.4814 -0.2204 0.257 Uiso 1 1 calc R . .
H28B H 0.7546 0.5370 -0.2472 0.257 Uiso 1 1 calc R . .
H28C H 0.6708 0.5293 -0.2029 0.257 Uiso 1 1 calc R . .
C29 C 0.8758(7) 0.3727(4) -0.0327(8) 0.086(2) Uani 1 1 d . . .
H29A H 0.8629 0.3635 -0.0921 0.103 Uiso 1 1 calc R A 1
H29B H 0.9113 0.4027 -0.0352 0.103 Uiso 1 1 calc R A 1
C33 C 0.8209(7) 0.5952(4) 0.6175(7) 0.082(4) Uani 1 1 d . . .
H33A H 0.7650 0.5999 0.6346 0.098 Uiso 1 1 calc R . .
H33B H 0.8296 0.5587 0.6064 0.098 Uiso 1 1 calc R . .
C34 C 0.8754(9) 0.6126(5) 0.6828(7) 0.108(5) Uani 1 1 d . . .
H34A H 0.8468 0.6168 0.7360 0.129 Uiso 1 1 calc R . .
H34B H 0.9184 0.5872 0.6925 0.129 Uiso 1 1 calc R . .
C35 C 0.9094(7) 0.6599(4) 0.6583(6) 0.081(4) Uani 1 1 d . . .
H35A H 0.9684 0.6589 0.6648 0.098 Uiso 1 1 calc R . .
H35B H 0.8891 0.6879 0.6935 0.098 Uiso 1 1 calc R . .
C36 C 0.8849(6) 0.6674(3) 0.5693(6) 0.061(3) Uani 1 1 d . . .
H36A H 0.8540 0.6993 0.5628 0.073 Uiso 1 1 calc R . .
H36B H 0.9326 0.6698 0.5342 0.073 Uiso 1 1 calc R . .
C37 C 0.6004(9) 0.3997(5) -0.1253(8) 0.115(2) Uani 1 1 d . . .
H37A H 0.5592 0.3801 -0.0959 0.138 Uiso 1 1 calc R . .
H37B H 0.5957 0.4358 -0.1091 0.138 Uiso 1 1 calc R . .
C38 C 0.5896(9) 0.3941(5) -0.2155(8) 0.115(2) Uani 1 1 d . . .
H38A H 0.5362 0.3796 -0.2293 0.138 Uiso 1 1 calc R . .
H38B H 0.5934 0.4276 -0.2433 0.138 Uiso 1 1 calc R . .
C39 C 0.6491(8) 0.3620(6) -0.2439(8) 0.115(2) Uani 1 1 d . . .
H39A H 0.6700 0.3750 -0.2973 0.138 Uiso 1 1 calc R . .
H39B H 0.6269 0.3276 -0.2543 0.138 Uiso 1 1 calc R . .
C40 C 0.7147(8) 0.3596(6) -0.1780(7) 0.115(2) Uani 1 1 d . . .
H40A H 0.7322 0.3241 -0.1682 0.138 Uiso 1 1 calc R . .
H40B H 0.7613 0.3800 -0.1948 0.138 Uiso 1 1 calc R . .
C41 C 0.6002(7) 0.3416(4) 0.0717(6) 0.063(3) Uani 1 1 d . . .
C42 C 0.5871(9) 0.3004(5) 0.0173(7) 0.092(5) Uani 1 1 d . . .
C43 C 0.5068(10) 0.2949(5) -0.0130(10) 0.115(6) Uani 1 1 d . . .
H43 H 0.4940 0.2687 -0.0522 0.138 Uiso 1 1 calc R . .
C44 C 0.4476(10) 0.3262(7) 0.0125(11) 0.125(8) Uani 1 1 d . . .
H44 H 0.3941 0.3201 -0.0069 0.150 Uiso 1 1 calc R . .
C45 C 0.4632(9) 0.3666(8) 0.0661(11) 0.132(7) Uani 1 1 d . . .
H45 H 0.4213 0.3890 0.0804 0.159 Uiso 1 1 calc R . .
C46 C 0.5395(7) 0.3746(6) 0.0988(8) 0.085(4) Uani 1 1 d . . .
C47 C 0.5571(10) 0.4183(7) 0.1587(10) 0.142(7) Uani 1 1 d . . .
H47A H 0.5371 0.4087 0.2145 0.170 Uiso 1 1 calc R . .
H47B H 0.6160 0.4214 0.1651 0.170 Uiso 1 1 calc R . .
C48 C 0.5279(12) 0.4646(7) 0.1398(13) 0.205(10) Uani 1 1 d . . .
H48A H 0.5266 0.4693 0.0786 0.307 Uiso 1 1 calc R . .
H48B H 0.5623 0.4905 0.1664 0.307 Uiso 1 1 calc R . .
H48C H 0.4737 0.4676 0.1608 0.307 Uiso 1 1 calc R . .
C49 C 0.6501(12) 0.2675(5) -0.0122(13) 0.192(6) Uani 1 1 d U . .
H49A H 0.6655 0.2807 -0.0678 0.231 Uiso 1 1 calc R . .
H49B H 0.6969 0.2724 0.0266 0.231 Uiso 1 1 calc R . .
C50 C 0.6401(11) 0.2168(5) -0.0213(12) 0.192(6) Uani 1 1 d U . .
H50A H 0.6283 0.2017 0.0334 0.289 Uiso 1 1 calc R . .
H50B H 0.6892 0.2017 -0.0424 0.289 Uiso 1 1 calc R . .
H50C H 0.5957 0.2101 -0.0615 0.289 Uiso 1 1 calc R . .
C51 C 0.6985(5) 0.6990(3) 0.4723(5) 0.046(2) Uani 1 1 d . . .
C52 C 0.7444(6) 0.7434(3) 0.4659(7) 0.058(3) Uani 1 1 d . . .
C53 C 0.7493(7) 0.7748(4) 0.5372(8) 0.074(3) Uani 1 1 d . . .
H53 H 0.7786 0.8056 0.5344 0.089 Uiso 1 1 calc R . .
C54 C 0.7142(8) 0.7627(4) 0.6088(8) 0.083(4) Uani 1 1 d . . .
H54 H 0.7198 0.7845 0.6563 0.099 Uiso 1 1 calc R . .
C55 C 0.6699(7) 0.7191(4) 0.6143(7) 0.072(3) Uani 1 1 d . . .
H55 H 0.6445 0.7116 0.6655 0.086 Uiso 1 1 calc R . .
C56 C 0.6612(6) 0.6858(3) 0.5473(6) 0.053(2) Uani 1 1 d . . .
C57 C 0.6128(7) 0.6385(4) 0.5501(7) 0.079(3) Uani 1 1 d . . .
H57A H 0.6479 0.6095 0.5368 0.095 Uiso 1 1 calc R . .
H57B H 0.5706 0.6403 0.5051 0.095 Uiso 1 1 calc R . .
C58 C 0.5733(8) 0.6275(5) 0.6330(8) 0.122(5) Uani 1 1 d . . .
H58A H 0.6144 0.6193 0.6762 0.184 Uiso 1 1 calc R . .
H58B H 0.5367 0.5987 0.6257 0.184 Uiso 1 1 calc R . .
H58C H 0.5433 0.6574 0.6505 0.184 Uiso 1 1 calc R . .
C59 C 0.7985(9) 0.7560(5) 0.3914(8) 0.130(4) Uani 1 1 d D . .
H59A H 0.8411 0.7803 0.4085 0.156 Uiso 1 1 calc R . .
H59B H 0.8233 0.7249 0.3688 0.156 Uiso 1 1 calc R . .
C60 C 0.7420(9) 0.7787(5) 0.3293(8) 0.130(4) Uani 1 1 d D . .
H60A H 0.7035 0.7529 0.3096 0.196 Uiso 1 1 calc R . .
H60B H 0.7714 0.7915 0.2813 0.196 Uiso 1 1 calc R . .
H60C H 0.7134 0.8067 0.3555 0.196 Uiso 1 1 calc R . .
C30A C 0.9849(15) 0.3252(9) 0.1147(16) 0.086(2) Uani 0.445(9) 1 d P A 1
H30A H 1.0111 0.3582 0.1219 0.129 Uiso 0.445(9) 1 calc PR A 1
H30B H 1.0241 0.2981 0.1249 0.129 Uiso 0.445(9) 1 calc PR A 1
H30C H 0.9420 0.3221 0.1550 0.129 Uiso 0.445(9) 1 calc PR A 1
C32A C 0.8794(16) 0.2624(8) 0.0162(18) 0.086(2) Uani 0.445(9) 1 d P A 1
H32A H 0.9060 0.2378 0.0540 0.129 Uiso 0.445(9) 1 calc PR A 1
H32B H 0.8709 0.2471 -0.0397 0.129 Uiso 0.445(9) 1 calc PR A 1
H32C H 0.8277 0.2719 0.0389 0.129 Uiso 0.445(9) 1 calc PR A 1
C30B C 0.9198(13) 0.2799(7) 0.0742(14) 0.086(2) Uani 0.555(9) 1 d P A 2
H30D H 0.9420 0.3049 0.1142 0.129 Uiso 0.555(9) 1 calc PR A 2
H30E H 0.9532 0.2494 0.0757 0.129 Uiso 0.555(9) 1 calc PR A 2
H30F H 0.8653 0.2711 0.0898 0.129 Uiso 0.555(9) 1 calc PR A 2
C31B C 1.027(2) 0.3120(9) -0.068(3) 0.086(2) Uani 0.555(9) 1 d P A 2
H31D H 1.0527 0.3410 -0.0392 0.129 Uiso 0.555(9) 1 calc PR A 2
H31E H 1.0294 0.3165 -0.1289 0.129 Uiso 0.555(9) 1 calc PR A 2
H31F H 1.0551 0.2808 -0.0513 0.129 Uiso 0.555(9) 1 calc PR A 2
C32B C 0.8658(12) 0.2631(7) -0.1112(13) 0.086(2) Uani 0.555(9) 1 d P A 2
H32D H 0.9001 0.2336 -0.1207 0.129 Uiso 0.555(9) 1 calc PR A 2
H32E H 0.8544 0.2804 -0.1649 0.129 Uiso 0.555(9) 1 calc PR A 2
H32F H 0.8155 0.2518 -0.0872 0.129 Uiso 0.555(9) 1 calc PR A 2

loop_
_atom_site_aniso_label
_atom_site_aniso_U_11
_atom_site_aniso_U_22
_atom_site_aniso_U_33
_atom_site_aniso_U_23
_atom_site_aniso_U_13
_atom_site_aniso_U_12
C31A 0.091(6) 0.057(5) 0.111(7) -0.002(4) 0.021(5) 0.016(4)
Lu1 0.0389(2) 0.0356(2) 0.0404(2) -0.00203(16) 0.00051(17) 0.00223(16)
Lu2 0.0429(2) 0.0335(2) 0.0425(2) -0.00250(17) 0.00478(18) -0.00282(17)
N1 0.044(5) 0.046(4) 0.039(4) -0.005(3) -0.001(4) 0.006(3)
N2 0.041(4) 0.033(4) 0.040(4) -0.003(3) 0.001(3) -0.001(3)
N3 0.040(4) 0.039(4) 0.045(4) -0.003(3) -0.001(4) 0.002(3)
N4 0.042(5) 0.048(4) 0.044(5) 0.013(4) -0.005(4) -0.005(4)
O1 0.054(4) 0.051(4) 0.038(4) 0.002(3) -0.002(3) 0.003(3)
O2 0.081(5) 0.062(4) 0.048(4) -0.008(3) 0.001(4) -0.018(4)
Si1 0.0560(19) 0.0693(19) 0.0550(18) -0.0058(15) 0.0026(15) 0.0023(15)
Si2 0.067(2) 0.0465(16) 0.069(2) 0.0037(14) 0.0047(16) -0.0117(14)
Si3 0.0601(19) 0.0438(15) 0.0541(18) 0.0028(13) 0.0089(15) -0.0017(13)
Si4A 0.054(6) 0.058(6) 0.097(8) 0.006(5) 0.001(5) 0.012(4)
Si4B 0.065(6) 0.047(4) 0.104(7) 0.001(4) 0.019(5) 0.009(3)
C1 0.055(7) 0.088(8) 0.088(8) -0.029(6) -0.024(6) 0.032(6)
C2 0.050(6) 0.040(5) 0.058(6) -0.015(4) 0.008(5) 0.006(4)
C3 0.040(6) 0.045(5) 0.053(6) -0.009(4) -0.005(5) 0.005(4)
C4 0.044(6) 0.032(5) 0.045(5) 0.001(4) 0.003(4) -0.003(4)
C5 0.062(7) 0.067(6) 0.042(6) -0.014(5) -0.010(5) 0.015(5)
C6 0.036(5) 0.048(5) 0.038(5) -0.006(4) 0.002(4) -0.001(4)
C7 0.042(5) 0.037(5) 0.034(5) -0.007(4) -0.003(4) 0.002(4)
C8 0.057(6) 0.031(5) 0.052(6) -0.006(4) 0.006(5) -0.007(4)
C9 0.039(6) 0.057(6) 0.055(6) -0.008(5) 0.009(5) -0.004(5)
C10 0.038(6) 0.050(6) 0.064(6) -0.024(5) 0.011(5) -0.005(4)
C11 0.036(5) 0.047(5) 0.044(5) -0.004(4) -0.004(4) 0.002(4)
C12 0.081(8) 0.062(6) 0.070(7) -0.009(5) -0.038(6) 0.010(6)
C13 0.045(6) 0.046(5) 0.062(6) -0.007(5) -0.014(5) 0.018(5)
C14 0.064(7) 0.041(5) 0.055(6) 0.011(5) -0.023(5) 0.006(5)
C15 0.058(7) 0.043(5) 0.058(6) 0.007(5) -0.017(5) -0.009(5)
C16 0.106(10) 0.083(8) 0.080(8) 0.051(7) -0.017(7) -0.028(7)
C17 0.073(7) 0.041(5) 0.031(5) -0.001(4) -0.008(5) 0.011(5)
C18 0.080(9) 0.102(9) 0.077(8) -0.004(7) -0.026(7) 0.026(7)
C19 0.087(11) 0.127(11) 0.160(14) 0.004(10) 0.039(10) 0.017(9)
C20 0.091(10) 0.070(7) 0.098(9) -0.004(7) -0.015(7) 0.023(7)
C21 0.059(7) 0.037(5) 0.053(6) -0.001(4) 0.003(5) 0.009(4)
C22 0.112(11) 0.098(9) 0.087(9) 0.014(7) 0.030(8) -0.036(8)
C23 0.090(9) 0.044(6) 0.137(11) -0.005(7) -0.002(8) -0.014(6)
C24 0.058(8) 0.087(8) 0.099(9) -0.004(7) 0.005(7) -0.020(6)
C25 0.039(6) 0.048(5) 0.050(6) 0.002(4) 0.005(4) 0.002(4)
C26 0.118(12) 0.057(7) 0.155(13) 0.022(7) 0.071(10) 0.017(7)
C27 0.105(11) 0.121(11) 0.105(10) 0.026(8) 0.057(9) 0.024(9)
C28 0.219(19) 0.233(18) 0.059(9) 0.039(10) -0.028(10) -0.165(15)
C29 0.091(6) 0.057(5) 0.111(7) -0.002(4) 0.021(5) 0.016(4)
C33 0.091(9) 0.091(9) 0.063(8) 0.001(7) -0.013(7) -0.031(7)
C34 0.164(15) 0.103(10) 0.054(8) 0.017(7) -0.030(8) -0.044(10)
C35 0.087(9) 0.105(9) 0.051(7) -0.011(6) -0.017(6) -0.018(7)
C36 0.078(8) 0.049(6) 0.055(7) -0.003(5) -0.019(6) -0.009(5)
C37 0.117(7) 0.153(7) 0.074(5) -0.023(5) -0.021(4) -0.006(5)
C38 0.117(7) 0.153(7) 0.074(5) -0.023(5) -0.021(4) -0.006(5)
C39 0.117(7) 0.153(7) 0.074(5) -0.023(5) -0.021(4) -0.006(5)
C40 0.117(7) 0.153(7) 0.074(5) -0.023(5) -0.021(4) -0.006(5)
C41 0.060(7) 0.072(7) 0.057(7) 0.038(6) 0.001(6) -0.019(6)
C42 0.127(12) 0.078(8) 0.069(8) 0.032(7) -0.042(8) -0.072(8)
C43 0.122(14) 0.086(10) 0.132(13) 0.069(10) -0.056(12) -0.061(10)
C44 0.076(12) 0.167(18) 0.128(15) 0.099(14) -0.048(11) -0.060(12)
C45 0.058(11) 0.20(2) 0.136(15) 0.071(14) 0.003(10) -0.010(11)
C46 0.056(8) 0.139(12) 0.060(8) 0.034(8) -0.002(7) 0.003(8)
C47 0.114(13) 0.210(19) 0.101(12) -0.016(13) 0.006(10) 0.102(14)
C48 0.16(2) 0.161(19) 0.29(3) 0.042(18) -0.083(18) -0.031(15)
C49 0.234(16) 0.072(7) 0.273(16) -0.061(10) 0.055(13) -0.035(9)
C50 0.234(16) 0.072(7) 0.273(16) -0.061(10) 0.055(13) -0.035(9)
C51 0.055(6) 0.037(5) 0.044(6) -0.009(4) 0.000(5) 0.008(4)
C52 0.056(7) 0.048(6) 0.069(7) -0.012(5) -0.013(6) 0.016(5)
C53 0.087(9) 0.043(6) 0.092(9) -0.018(6) -0.032(7) 0.014(6)
C54 0.120(12) 0.064(8) 0.063(8) -0.025(7) -0.029(8) 0.044(8)
C55 0.083(9) 0.075(8) 0.057(7) -0.011(6) 0.000(6) 0.027(7)
C56 0.065(7) 0.053(6) 0.042(6) -0.007(5) 0.000(5) 0.010(5)
C57 0.094(9) 0.078(8) 0.066(8) -0.005(6) 0.013(7) 0.007(7)
C58 0.097(11) 0.159(13) 0.114(12) 0.012(10) 0.046(9) 0.018(10)
C59 0.189(15) 0.084(8) 0.118(11) -0.023(7) -0.001(8) -0.022(8)
C60 0.189(15) 0.084(8) 0.118(11) -0.023(7) -0.001(8) -0.022(8)
C30A 0.091(6) 0.057(5) 0.111(7) -0.002(4) 0.021(5) 0.016(4)
C32A 0.091(6) 0.057(5) 0.111(7) -0.002(4) 0.021(5) 0.016(4)
C30B 0.091(6) 0.057(5) 0.111(7) -0.002(4) 0.021(5) 0.016(4)
C31B 0.091(6) 0.057(5) 0.111(7) -0.002(4) 0.021(5) 0.016(4)
C32B 0.091(6) 0.057(5) 0.111(7) -0.002(4) 0.021(5) 0.016(4)

loop_
_atom_type_symbol
_atom_type_description
_atom_type_scat_dispersion_real
_atom_type_scat_dispersion_imag
_atom_type_scat_source
C C 0.0033 0.0016 'International Tables Vol C Tables 4.2.6.8 and 6.1.1.4'
H H 0.0000 0.0000 'International Tables Vol C Tables 4.2.6.8 and 6.1.1.4'
N N 0.0061 0.0033 'International Tables Vol C Tables 4.2.6.8 and 6.1.1.4'
O O 0.0106 0.0060 'International Tables Vol C Tables 4.2.6.8 and 6.1.1.4'
Si Si 0.0817 0.0704 'International Tables Vol C Tables 4.2.6.8 and 6.1.1.4'
Lu Lu -0.4720 5.8584 'International Tables Vol C Tables 4.2.6.8 and 6.1.1.4'

loop_
_geom_angle_atom_site_label_1
_geom_angle_atom_site_label_2
_geom_angle_atom_site_label_3
_geom_angle
N1 Lu1 N2 80.5(2)
N1 Lu1 O1 93.1(2)
N2 Lu1 O1 173.6(2)
N1 Lu1 C17 119.2(3)
N2 Lu1 C17 96.0(3)
O1 Lu1 C17 87.6(2)
N1 Lu1 C21 122.8(3)
N2 Lu1 C21 91.9(3)
O1 Lu1 C21 91.0(3)
C17 Lu1 C21 117.9(3)
N3 Lu2 N4 79.0(2)
N3 Lu2 C29 97.0(4)
N4 Lu2 C29 118.7(3)
N3 Lu2 O2 167.5(2)
N4 Lu2 O2 91.0(2)
C29 Lu2 O2 94.4(4)
N3 Lu2 C25 93.9(3)
N4 Lu2 C25 126.3(3)
C29 Lu2 C25 115.0(3)
O2 Lu2 C25 85.9(3)
C2 N1 C51 117.0(7)
C2 N1 Lu1 129.6(5)
C51 N1 Lu1 113.5(5)
C4 N2 C7 117.1(7)
C4 N2 Lu1 128.8(5)
C7 N2 Lu1 113.9(5)
C13 N3 C11 117.3(7)
C13 N3 Lu2 123.9(6)
C11 N3 Lu2 118.6(5)
C15 N4 C41 119.0(7)
C15 N4 Lu2 124.1(6)
C41 N4 Lu2 116.8(5)
C33 O1 C36 107.1(7)
C33 O1 Lu1 128.1(5)
C36 O1 Lu1 124.7(5)
C37 O2 C40 108.6(9)
C37 O2 Lu2 125.4(6)
C40 O2 Lu2 122.8(7)
C19 Si1 C18 104.4(6)
C19 Si1 C20 106.6(6)
C18 Si1 C20 107.8(5)
C19 Si1 C17 114.7(5)
C18 Si1 C17 111.5(4)
C20 Si1 C17 111.3(5)
C21 Si2 C22 112.3(5)
C21 Si2 C24 112.0(4)
C22 Si2 C24 107.7(6)
C21 Si2 C23 113.4(5)
C22 Si2 C23 106.0(5)
C24 Si2 C23 105.0(5)
C28 Si3 C25 111.1(5)
C28 Si3 C27 107.2(7)
C25 Si3 C27 113.5(5)
C28 Si3 C26 108.7(7)
C25 Si3 C26 112.2(5)
C27 Si3 C26 103.9(6)
C30A Si4A C32A 101.4(13)
C30A Si4A C29 117.8(10)
C32A Si4A C29 106.8(11)
C30A Si4A C31A 114.6(19)
C32A Si4A C31A 102.7(14)
C29 Si4A C31A 111.5(16)
C29 Si4B C32B 115.7(9)
C29 Si4B C30B 108.9(8)
C32B Si4B C30B 109.8(10)
C29 Si4B C31B 108.6(10)
C32B Si4B C31B 107.5(13)
C30B Si4B C31B 105.8(15)
C2 C1 H1A 109.5
C2 C1 H1B 109.5
H1A C1 H1B 109.5
C2 C1 H1C 109.5
H1A C1 H1C 109.5
H1B C1 H1C 109.5
N1 C2 C3 124.3(8)
N1 C2 C1 120.2(8)
C3 C2 C1 115.5(9)
C4 C3 C2 130.2(9)
C4 C3 H3 114.9
C2 C3 H3 114.9
N2 C4 C3 124.9(8)
N2 C4 C5 120.2(7)
C3 C4 C5 114.8(8)
C4 C5 H5A 109.5
C4 C5 H5B 109.5
H5A C5 H5B 109.5
C4 C5 H5C 109.5
H5A C5 H5C 109.5
H5B C5 H5C 109.5
C7 C6 C11 121.2(8)
C7 C6 H6 119.4
C11 C6 H6 119.4
C6 C7 C8 118.3(7)
C6 C7 N2 120.6(7)
C8 C7 N2 121.1(7)
C9 C8 C7 120.9(8)
C9 C8 H8 119.5
C7 C8 H8 119.5
C10 C9 C8 120.1(8)
C10 C9 H9 120.0
C8 C9 H9 120.0
C9 C10 C11 120.6(8)
C9 C10 H10 119.7
C11 C10 H10 119.7
C10 C11 C6 118.8(8)
C10 C11 N3 121.3(7)
C6 C11 N3 119.6(7)
C13 C12 H12A 109.5
C13 C12 H12B 109.5
H12A C12 H12B 109.5
C13 C12 H12C 109.5
H12A C12 H12C 109.5
H12B C12 H12C 109.5
N3 C13 C14 123.3(8)
N3 C13 C12 120.1(8)
C14 C13 C12 116.6(8)
C15 C14 C13 127.8(8)
C15 C14 H14 116.1
C13 C14 H14 116.1
N4 C15 C14 124.6(8)
N4 C15 C16 118.7(8)
C14 C15 C16 116.6(8)
C15 C16 H16A 109.5
C15 C16 H16B 109.5
H16A C16 H16B 109.5
C15 C16 H16C 109.5
H16A C16 H16C 109.5
H16B C16 H16C 109.5
Si1 C17 Lu1 127.1(4)
Si1 C17 H17A 105.5
Lu1 C17 H17A 105.5
Si1 C17 H17B 105.5
Lu1 C17 H17B 105.5
H17A C17 H17B 106.1
Si1 C18 H18A 109.5
Si1 C18 H18B 109.5
H18A C18 H18B 109.5
Si1 C18 H18C 109.5
H18A C18 H18C 109.5
H18B C18 H18C 109.5
Si1 C19 H19A 109.5
Si1 C19 H19B 109.5
H19A C19 H19B 109.5
Si1 C19 H19C 109.5
H19A C19 H19C 109.5
H19B C19 H19C 109.5
Si1 C20 H20A 109.5
Si1 C20 H20B 109.5
H20A C20 H20B 109.5
Si1 C20 H20C 109.5
H20A C20 H20C 109.5
H20B C20 H20C 109.5
Si2 C21 Lu1 127.1(4)
Si2 C21 H21A 105.5
Lu1 C21 H21A 105.5
Si2 C21 H21B 105.5
Lu1 C21 H21B 105.5
H21A C21 H21B 106.1
Si2 C22 H22A 109.5
Si2 C22 H22B 109.5
H22A C22 H22B 109.5
Si2 C22 H22C 109.5
H22A C22 H22C 109.5
H22B C22 H22C 109.5
Si2 C23 H23A 109.5
Si2 C23 H23B 109.5
H23A C23 H23B 109.5
Si2 C23 H23C 109.5
H23A C23 H23C 109.5
H23B C23 H23C 109.5
Si2 C24 H24A 109.5
Si2 C24 H24B 109.5
H24A C24 H24B 109.5
Si2 C24 H24C 109.5
H24A C24 H24C 109.5
H24B C24 H24C 109.5
Si3 C25 Lu2 126.3(4)
Si3 C25 H25A 105.7
Lu2 C25 H25A 105.7
Si3 C25 H25B 105.7
Lu2 C25 H25B 105.7
H25A C25 H25B 106.2
Si3 C26 H26A 109.5
Si3 C26 H26B 109.5
H26A C26 H26B 109.5
Si3 C26 H26C 109.5
H26A C26 H26C 109.5
H26B C26 H26C 109.5
Si3 C27 H27A 109.5
Si3 C27 H27B 109.5
H27A C27 H27B 109.5
Si3 C27 H27C 109.5
H27A C27 H27C 109.5
H27B C27 H27C 109.5
Si3 C28 H28A 109.5
Si3 C28 H28B 109.5
H28A C28 H28B 109.5
Si3 C28 H28C 109.5
H28A C28 H28C 109.5
H28B C28 H28C 109.5
Si4B C29 Si4A 26.7(3)
Si4B C29 Lu2 132.0(6)
Si4A C29 Lu2 130.8(7)
Si4B C29 H29A 79.4
Si4A C29 H29A 104.6
Lu2 C29 H29A 104.6
Si4B C29 H29B 120.6
Si4A C29 H29B 104.6
Lu2 C29 H29B 104.6
H29A C29 H29B 105.7
C34 C33 O1 107.2(9)
C34 C33 H33A 110.3
O1 C33 H33A 110.3
C34 C33 H33B 110.3
O1 C33 H33B 110.3
H33A C33 H33B 108.5
C35 C34 C33 109.4(10)
C35 C34 H34A 109.8
C33 C34 H34A 109.8
C35 C34 H34B 109.8
C33 C34 H34B 109.8
H34A C34 H34B 108.2
C34 C35 C36 106.1(9)
C34 C35 H35A 110.5
C36 C35 H35A 110.5
C34 C35 H35B 110.5
C36 C35 H35B 110.5
H35A C35 H35B 108.7
O1 C36 C35 108.2(8)
O1 C36 H36A 110.1
C35 C36 H36A 110.1
O1 C36 H36B 110.1
C35 C36 H36B 110.1
H36A C36 H36B 108.4
C38 C37 O2 107.2(11)
C38 C37 H37A 110.3
O2 C37 H37A 110.3
C38 C37 H37B 110.3
O2 C37 H37B 110.3
H37A C37 H37B 108.5
C39 C38 C37 108.3(13)
C39 C38 H38A 110.0
C37 C38 H38A 110.0
C39 C38 H38B 110.0
C37 C38 H38B 110.0
H38A C38 H38B 108.4
C38 C39 C40 108.5(12)
C38 C39 H39A 110.0
C40 C39 H39A 110.0
C38 C39 H39B 110.0
C40 C39 H39B 110.0
H39A C39 H39B 108.4
O2 C40 C39 104.4(11)
O2 C40 H40A 110.9
C39 C40 H40A 110.9
O2 C40 H40B 110.9
C39 C40 H40B 110.9
H40A C40 H40B 108.9
C42 C41 C46 124.4(12)
C42 C41 N4 119.1(11)
C46 C41 N4 116.5(11)
C41 C42 C43 114.6(15)
C41 C42 C49 124.1(13)
C43 C42 C49 121.2(14)
C44 C43 C42 121.9(17)
C44 C43 H43 119.1
C42 C43 H43 119.1
C43 C44 C45 121.6(17)
C43 C44 H44 119.2
C45 C44 H44 119.2
C44 C45 C46 120.3(18)
C44 C45 H45 119.9
C46 C45 H45 119.9
C45 C46 C41 117.1(15)
C45 C46 C47 120.7(15)
C41 C46 C47 122.1(12)
C48 C47 C46 119.2(16)
C48 C47 H47A 107.5
C46 C47 H47A 107.5
C48 C47 H47B 107.5
C46 C47 H47B 107.5
H47A C47 H47B 107.0
C47 C48 H48A 109.5
C47 C48 H48B 109.5
H48A C48 H48B 109.5
C47 C48 H48C 109.5
H48A C48 H48C 109.5
H48B C48 H48C 109.5
C50 C49 C42 122.3(17)
C50 C49 H49A 106.7
C42 C49 H49A 106.7
C50 C49 H49B 106.7
C42 C49 H49B 106.7
H49A C49 H49B 106.6
C49 C50 H50A 109.5
C49 C50 H50B 109.5
H50A C50 H50B 109.5
C49 C50 H50C 109.5
H50A C50 H50C 109.5
H50B C50 H50C 109.5
C56 C51 C52 121.8(9)
C56 C51 N1 120.1(8)
C52 C51 N1 118.0(8)
C53 C52 C51 116.9(10)
C53 C52 C59 118.0(10)
C51 C52 C59 124.6(9)
C54 C53 C52 122.0(11)
C54 C53 H53 119.0
C52 C53 H53 119.0
C53 C54 C55 120.5(11)
C53 C54 H54 119.7
C55 C54 H54 119.7
C54 C55 C56 121.8(11)
C54 C55 H55 119.1
C56 C55 H55 119.1
C55 C56 C51 117.0(9)
C55 C56 C57 123.6(10)
C51 C56 C57 119.3(8)
C56 C57 C58 115.9(10)
C56 C57 H57A 108.3
C58 C57 H57A 108.3
C56 C57 H57B 108.3
C58 C57 H57B 108.3
H57A C57 H57B 107.4
C57 C58 H58A 109.5
C57 C58 H58B 109.5
H58A C58 H58B 109.5
C57 C58 H58C 109.5
H58A C58 H58C 109.5
H58B C58 H58C 109.5
C60 C59 C52 102.7(13)
C60 C59 H59A 111.2
C52 C59 H59A 111.2
C60 C59 H59B 111.2
C52 C59 H59B 111.2
H59A C59 H59B 109.1
C59 C60 H60A 109.5
C59 C60 H60B 109.5
H60A C60 H60B 109.5
C59 C60 H60C 109.5
H60A C60 H60C 109.5
H60B C60 H60C 109.5
Si4B C30B H30D 109.5
Si4B C30B H30E 109.5
H30D C30B H30E 109.5
Si4B C30B H30F 109.5
H30D C30B H30F 109.5
H30E C30B H30F 109.5
Si4B C31B H31D 109.5
Si4B C31B H31E 109.5
H31D C31B H31E 109.5
Si4B C31B H31F 109.5
H31D C31B H31F 109.5
H31E C31B H31F 109.5
Si4B C32B H32D 109.5
Si4B C32B H32E 109.5
H32D C32B H32E 109.5
Si4B C32B H32F 109.5
H32D C32B H32F 109.5
H32E C32B H32F 109.5

loop_
_geom_bond_atom_site_label_1
_geom_bond_atom_site_label_2
_geom_bond_distance
C31A Si4A 1.92(5)
C31A H31A 0.9800
C31A H31B 0.9800
C31A H31C 0.9800
Lu1 N1 2.309(7)
Lu1 N2 2.320(7)
Lu1 O1 2.330(6)
Lu1 C17 2.337(9)
Lu1 C21 2.352(8)
Lu2 N3 2.271(7)
Lu2 N4 2.305(6)
Lu2 C29 2.338(10)
Lu2 O2 2.356(6)
Lu2 C25 2.352(8)
N1 C2 1.326(11)
N1 C51 1.455(10)
N2 C4 1.326(10)
N2 C7 1.432(9)
N3 C13 1.344(10)
N3 C11 1.433(10)
N4 C15 1.324(10)
N4 C41 1.440(12)
O1 C33 1.449(11)
O1 C36 1.444(10)
O2 C37 1.448(14)
O2 C40 1.461(13)
Si1 C19 1.846(12)
Si1 C18 1.864(10)
Si1 C20 1.871(10)
Si1 C17 1.870(9)
Si2 C21 1.837(9)
Si2 C22 1.863(10)
Si2 C24 1.864(11)
Si2 C23 1.892(9)
Si3 C28 1.827(12)
Si3 C25 1.839(8)
Si3 C27 1.867(11)
Si3 C26 1.869(10)
Si4A C30A 1.83(3)
Si4A C32A 1.86(3)
Si4A C29 1.887(14)
Si4B C29 1.852(12)
Si4B C32B 1.87(2)
Si4B C30B 1.90(2)
Si4B C31B 1.91(4)
C1 C2 1.504(11)
C1 H1A 0.9800
C1 H1B 0.9800
C1 H1C 0.9800
C2 C3 1.409(11)
C3 C4 1.392(11)
C3 H3 0.9500
C4 C5 1.517(11)
C5 H5A 0.9800
C5 H5B 0.9800
C5 H5C 0.9800
C6 C7 1.388(10)
C6 C11 1.407(10)
C6 H6 0.9500
C7 C8 1.393(11)
C8 C9 1.386(11)
C8 H8 0.9500
C9 C10 1.379(11)
C9 H9 0.9500
C10 C11 1.384(11)
C10 H10 0.9500
C12 C13 1.518(12)
C12 H12A 0.9800
C12 H12B 0.9800
C12 H12C 0.9800
C13 C14 1.397(11)
C14 C15 1.389(12)
C14 H14 0.9500
C15 C16 1.533(12)
C16 H16A 0.9800
C16 H16B 0.9800
C16 H16C 0.9800
C17 H17A 0.9900
C17 H17B 0.9900
C18 H18A 0.9800
C18 H18B 0.9800
C18 H18C 0.9800
C19 H19A 0.9800
C19 H19B 0.9800
C19 H19C 0.9800
C20 H20A 0.9800
C20 H20B 0.9800
C20 H20C 0.9800
C21 H21A 0.9900
C21 H21B 0.9900
C22 H22A 0.9800
C22 H22B 0.9800
C22 H22C 0.9800
C23 H23A 0.9800
C23 H23B 0.9800
C23 H23C 0.9800
C24 H24A 0.9800
C24 H24B 0.9800
C24 H24C 0.9800
C25 H25A 0.9900
C25 H25B 0.9900
C26 H26A 0.9800
C26 H26B 0.9800
C26 H26C 0.9800
C27 H27A 0.9800
C27 H27B 0.9800
C27 H27C 0.9800
C28 H28A 0.9800
C28 H28B 0.9800
C28 H28C 0.9800
C29 H29A 0.9900
C29 H29B 0.9900
C33 C34 1.434(14)
C33 H33A 0.9900
C33 H33B 0.9900
C34 C35 1.431(13)
C34 H34A 0.9900
C34 H34B 0.9900
C35 C36 1.472(12)
C35 H35A 0.9900
C35 H35B 0.9900
C36 H36A 0.9900
C36 H36B 0.9900
C37 C38 1.445(15)
C37 H37A 0.9900
C37 H37B 0.9900
C38 C39 1.392(16)
C38 H38A 0.9900
C38 H38B 0.9900
C39 C40 1.494(15)
C39 H39A 0.9900
C39 H39B 0.9900
C40 H40A 0.9900
C40 H40B 0.9900
C41 C42 1.399(15)
C41 C46 1.415(15)
C42 C43 1.420(17)
C42 C49 1.455(19)
C43 C44 1.36(2)
C43 H43 0.9500
C44 C45 1.38(2)
C44 H44 0.9500
C45 C46 1.379(17)
C45 H45 0.9500
C46 C47 1.517(19)
C47 C48 1.343(18)
C47 H47A 0.9900
C47 H47B 0.9900
C48 H48A 0.9800
C48 H48B 0.9800
C48 H48C 0.9800
C49 C50 1.354(16)
C49 H49A 0.9900
C49 H49B 0.9900
C50 H50A 0.9800
C50 H50B 0.9800
C50 H50C 0.9800
C51 C56 1.405(11)
C51 C52 1.405(12)
C52 C53 1.401(13)
C52 C59 1.548(16)
C53 C54 1.335(14)
C53 H53 0.9500
C54 C55 1.372(15)
C54 H54 0.9500
C55 C56 1.383(12)
C55 H55 0.9500
C56 C57 1.488(13)
C57 C58 1.518(13)
C57 H57A 0.9900
C57 H57B 0.9900
C58 H58A 0.9800
C58 H58B 0.9800
C58 H58C 0.9800
C59 C60 1.472(9)
C59 H59A 0.9900
C59 H59B 0.9900
C60 H60A 0.9800
C60 H60B 0.9800
C60 H60C 0.9800
C30A H30A 0.9800
C30A H30B 0.9800
C30A H30C 0.9800
C32A H32A 0.9800
C32A H32B 0.9800
C32A H32C 0.9800
C30B H30D 0.9800
C30B H30E 0.9800
C30B H30F 0.9800
C31B H31D 0.9800
C31B H31E 0.9800
C31B H31F 0.9800
C32B H32D 0.9800
C32B H32E 0.9800
C32B H32F 0.9800
